data_2023201
loop_
_publ_author_name
'Eadsforth, Megan A.'
'Kong, Linghan'
'Whitehead, George'
'Vit\'orica-Yrez\'abal, I\~nigo J.'
'O'Keefe, Raymond T.'
'Bryce, Richard A.'
'Whitehead, Roger C.'

_publ_section_title
;
 Structural determination of oleanane-28,13\b-olide and
 taraxerane-28,14\b-olide fluorolactonization products from the reaction
 of oleanolic acid with SelectfluorTM
;
_journal_issue 8
_journal_name_full 'Acta Crystallographica Section E Crystallographic Communications'
_journal_paper_doi 10.1107/S2056989024006480
_journal_volume 80
_journal_year 2024
_chemical_absolute_configuration rm
_chemical_formula_iupac '2C30 H47 F O3, C H4 O'
_chemical_formula_moiety '2C30 H47 F O3, C H4 O'
_chemical_formula_sum 'C61 H98 F2 O7'
_chemical_formula_weight 981.39
_chemical_name_systematic
;
12-\a-Fluoro-3\b-hydroxytaraxer-28,14\b-olide methanol hemisolvate
;
_space_group_crystal_system orthorhombic
_space_group_IT_number 20
_space_group_name_Hall 'C 2c 2'
_space_group_name_H-M_alt 'C 2 2 21'
_atom_sites_solution_hydrogens mixed
_atom_sites_solution_primary direct
_audit_creation_method
;
Olex2 1.5
(compiled 2024.02.16 svn.r378c4104 for OlexSys, GUI svn.r6928)
;
_cell_angle_alpha 90
_cell_angle_beta 90
_cell_angle_gamma 90
_cell_formula_units_Z 4
_cell_length_a 6.6077(2)
_cell_length_b 13.8730(4)
_cell_length_c 59.326(2)
_cell_measurement_reflns_used 8721
_cell_measurement_temperature 239.99(10)
_cell_measurement_theta_max 70.2050
_cell_measurement_theta_min 4.4770
_cell_volume 5438.3(3)
_computing_cell_refinement
;
CrysAlisPro 1.171.40.14d (Rigaku OD, 2020)
;
_computing_data_collection
;
CrysAlisPro 1.171.40.14d (Rigaku OD, 2020)
;
_computing_data_reduction
;
CrysAlisPro 1.171.40.14d (Rigaku OD, 2018)
;
_computing_molecular_graphics
;
Olex2 1.5 (Dolomanov et al., 2009)
;
_computing_publication_material
;
Olex2 1.5 (Dolomanov et al., 2009)
;
_computing_structure_refinement
;
<i>SHELXL2019/3</i> (Sheldrick, 2015b)
;
_computing_structure_solution
;
SHELXS  (Sheldrick, 2008)
;
_diffrn_ambient_temperature 239.99(10)
_diffrn_detector 'Hybrid Pixel Array Detector'
_diffrn_detector_area_resol_mean 10.0000
_diffrn_measured_fraction_theta_full 0.998
_diffrn_measured_fraction_theta_max 0.992
_diffrn_measurement_device 'four-circle diffractometer'
_diffrn_measurement_device_type 'XtaLAB AFC11 (RINC): Kappa single'
_diffrn_measurement_method '\w scans'
_diffrn_radiation_monochromator mirror
_diffrn_radiation_probe x-ray
_diffrn_radiation_type 'Cu K\a'
_diffrn_radiation_wavelength 1.54184
_diffrn_reflns_av_R_equivalents 0.0590
_diffrn_reflns_av_unetI/netI 0.0320
_diffrn_reflns_limit_h_max 8
_diffrn_reflns_limit_h_min -7
_diffrn_reflns_limit_k_max 16
_diffrn_reflns_limit_k_min -16
_diffrn_reflns_limit_l_max 72
_diffrn_reflns_limit_l_min -72
_diffrn_reflns_number 24920
_diffrn_reflns_theta_full 67.684
_diffrn_reflns_theta_max 70.842
_diffrn_reflns_theta_min 1.489
_diffrn_source 'Rotating-anode X-ray tube (dual wavelength)'
_exptl_absorpt_coefficient_mu 0.638
_exptl_absorpt_correction_T_max 1.00000
_exptl_absorpt_correction_T_min 0.90667
_exptl_absorpt_correction_type multi-scan
_exptl_absorpt_process_details
;
(CrysAlisPro; Rigaku OD, 2020)
;
_exptl_crystal_colour 'clear light colourless'
_exptl_crystal_density_diffrn 1.199
_exptl_crystal_description block
_exptl_crystal_F_000 2152
_exptl_crystal_size_max 0.34
_exptl_crystal_size_mid 0.2
_exptl_crystal_size_min 0.1
_refine_diff_density_max 0.273
_refine_diff_density_min -0.285
_refine_ls_abs_structure_details
;
 Refined as an inversion twin
;
_refine_ls_abs_structure_Flack 0.5(5)
_refine_ls_extinction_method none
_refine_ls_goodness_of_fit_ref 1.094
_refine_ls_hydrogen_treatment mixed
_refine_ls_matrix_type full
_refine_ls_number_parameters 328
_refine_ls_number_reflns 5184
_refine_ls_number_restraints 0
_refine_ls_restrained_S_all 1.094
_refine_ls_R_factor_all 0.0746
_refine_ls_R_factor_gt 0.0726
_refine_ls_shift/su_max 0.000
_refine_ls_shift/su_mean 0.000
_refine_ls_structure_factor_coef Fsqd
_refine_ls_weighting_details 'w=1/[\s^2^(Fo^2^)+(0.0838P)^2^+12.3803P] where P=(Fo^2^+2Fc^2^)/3'
_refine_ls_weighting_scheme calc
_refine_ls_wR_factor_gt 0.2015
_refine_ls_wR_factor_ref 0.2034
_reflns_number_gt 4937
_reflns_number_total 5184
_reflns_threshold_expression 'I > 2\s(I)'
_cod_data_source_file yy2009.cif
_cod_data_source_block 2
_cod_database_code 2023201
_shelx_space_group_comment
;
The symmetry employed for this shelxl refinement is uniquely defined
by the following loop, which should always be used as a source of
symmetry information in preference to the above space-group names.
They are only intended as comments.
;
_shelx_estimated_absorpt_t_min 0.812
_shelx_estimated_absorpt_t_max 0.939

loop_
_space_group_symop_operation_xyz
'x, y, z'
'-x, -y, z+1/2'
'x, -y, -z'
'-x, y, -z+1/2'
'x+1/2, y+1/2, z'
'-x+1/2, -y+1/2, z+1/2'
'x+1/2, -y+1/2, -z'
'-x+1/2, y+1/2, -z+1/2'

loop_
_atom_site_type_symbol
_atom_site_label
_atom_site_fract_x
_atom_site_fract_y
_atom_site_fract_z
_atom_site_U_iso_or_equiv
_atom_site_adp_type
_atom_site_calc_flag
_atom_site_occupancy
_atom_site_disorder_assembly
_atom_site_disorder_group
F F1 0.2840(7) 0.0871(2) 0.60866(5) 0.0576(10) Uani d 1 . .
O O1 0.0832(6) 0.3645(3) 0.59306(6) 0.0436(8) Uani d 1 . .
O O2 -0.0826(7) 0.3722(4) 0.56100(7) 0.0658(13) Uani d 1 . .
O O3 0.6529(8) 0.3849(3) 0.73386(7) 0.0665(13) Uani d 1 . .
H H3A 0.555785 0.411829 0.739752 0.100 Uiso d 0.5 A 1
H H3B 0.773505 0.380509 0.737472 0.100 Uiso d 0.5 B 2
C C1 0.4758(9) 0.2447(4) 0.68283(9) 0.0437(12) Uani d 1 . .
H H1A 0.412955 0.180899 0.681726 0.052 Uiso calc 1 . .
H H1B 0.604846 0.242451 0.674715 0.052 Uiso calc 1 . .
C C2 0.5162(11) 0.2679(4) 0.70767(9) 0.0525(14) Uani d 1 . .
H H2A 0.388398 0.265705 0.716037 0.063 Uiso calc 1 . .
H H2B 0.606485 0.218855 0.714021 0.063 Uiso calc 1 . .
C C3 0.6117(9) 0.3666(4) 0.71045(9) 0.0472(13) Uani d 1 . .
H H3 0.743471 0.365217 0.702509 0.057 Uiso calc 1 . .
C C4 0.4848(9) 0.4487(4) 0.69983(9) 0.0441(12) Uani d 1 . .
C C5 0.4351(8) 0.4211(3) 0.67510(8) 0.0379(11) Uani d 1 . .
H H5 0.568105 0.416961 0.667475 0.045 Uiso calc 1 . .
C C6 0.3173(11) 0.4984(4) 0.66195(9) 0.0508(14) Uani d 1 . .
H H6A 0.176214 0.499208 0.667036 0.061 Uiso calc 1 . .
H H6B 0.376097 0.561918 0.664967 0.061 Uiso calc 1 . .
C C7 0.3242(10) 0.4781(4) 0.63663(9) 0.0469(13) Uani d 1 . .
H H7A 0.464819 0.482864 0.631483 0.056 Uiso calc 1 . .
H H7B 0.246082 0.527804 0.628767 0.056 Uiso calc 1 . .
C C8 0.2402(8) 0.3780(3) 0.63000(8) 0.0373(11) Uani d 1 . .
C C9 0.3416(8) 0.3015(3) 0.64534(8) 0.0355(10) Uani d 1 . .
H H9 0.493(10) 0.315(4) 0.6416(9) 0.043 Uiso d 1 . .
C C10 0.3357(8) 0.3201(3) 0.67148(8) 0.0358(10) Uani d 1 . .
C C11 0.2845(9) 0.1979(4) 0.63895(9) 0.0431(12) Uani d 1 . .
H H11A 0.394875 0.154761 0.643421 0.052 Uiso calc 1 . .
H H11B 0.163779 0.179076 0.647491 0.052 Uiso calc 1 . .
C C12 0.2426(9) 0.1840(4) 0.61396(8) 0.0419(12) Uani d 1 . .
H H12 0.096772 0.195886 0.611298 0.050 Uiso calc 1 . .
C C13 0.3628(7) 0.2502(4) 0.59854(8) 0.0368(10) Uani d 1 . .
C C14 0.2859(7) 0.3553(4) 0.60376(8) 0.0356(10) Uani d 1 . .
C C15 0.4196(9) 0.4272(3) 0.59122(9) 0.0411(11) Uani d 1 . .
H H15A 0.555215 0.427729 0.597902 0.049 Uiso calc 1 . .
H H15B 0.362401 0.492109 0.592596 0.049 Uiso calc 1 . .
C C16 0.4338(9) 0.3991(4) 0.56613(9) 0.0429(12) Uani d 1 . .
H H16A 0.568412 0.372634 0.562980 0.051 Uiso calc 1 . .
H H16B 0.415098 0.456535 0.556756 0.051 Uiso calc 1 . .
C C17 0.2702(8) 0.3231(4) 0.56014(9) 0.0407(11) Uani d 1 . .
C C18 0.3136(8) 0.2272(3) 0.57298(8) 0.0373(10) Uani d 1 . .
H H18 0.186524 0.189474 0.572817 0.045 Uiso calc 1 . .
C C19 0.4753(9) 0.1659(4) 0.56080(9) 0.0444(12) Uani d 1 . .
H H19A 0.607020 0.197458 0.562558 0.053 Uiso calc 1 . .
H H19B 0.483375 0.102941 0.568224 0.053 Uiso calc 1 . .
C C20 0.4361(10) 0.1499(4) 0.53556(9) 0.0504(14) Uani d 1 . .
C C21 0.4139(10) 0.2492(4) 0.52433(9) 0.0509(13) Uani d 1 . .
H H21A 0.542027 0.284295 0.525676 0.061 Uiso calc 1 . .
H H21B 0.385569 0.240318 0.508249 0.061 Uiso calc 1 . .
C C22 0.2463(10) 0.3086(5) 0.53479(9) 0.0500(13) Uani d 1 . .
H H22A 0.116499 0.276830 0.531885 0.060 Uiso calc 1 . .
H H22B 0.242806 0.371881 0.527445 0.060 Uiso calc 1 . .
C C23 0.6245(14) 0.5380(5) 0.69954(11) 0.071(2) Uani d 1 . .
H H23A 0.731204 0.528546 0.688528 0.106 Uiso calc 1 . .
H H23B 0.683808 0.546927 0.714345 0.106 Uiso calc 1 . .
H H23C 0.546124 0.594612 0.695547 0.106 Uiso calc 1 . .
C C24 0.3007(12) 0.4738(5) 0.71449(10) 0.0593(17) Uani d 1 . .
H H24A 0.209024 0.514591 0.706002 0.089 Uiso calc 1 . .
H H24B 0.345452 0.507731 0.727897 0.089 Uiso calc 1 . .
H H24C 0.231465 0.415052 0.718841 0.089 Uiso calc 1 . .
C C25 0.1217(8) 0.3094(5) 0.68184(9) 0.0474(13) Uani d 1 . .
H H25A 0.133305 0.288153 0.697362 0.071 Uiso calc 1 . .
H H25B 0.045136 0.262255 0.673283 0.071 Uiso calc 1 . .
H H25C 0.052551 0.371039 0.681352 0.071 Uiso calc 1 . .
C C26 0.0101(9) 0.3819(5) 0.63399(10) 0.0543(15) Uani d 1 . .
H H26A -0.047827 0.318591 0.631411 0.081 Uiso calc 1 . .
H H26B -0.050452 0.427869 0.623678 0.081 Uiso calc 1 . .
H H26C -0.016472 0.401676 0.649389 0.081 Uiso calc 1 . .
C C27 0.5939(8) 0.2380(4) 0.60303(9) 0.0411(11) Uani d 1 . .
H H27A 0.669569 0.278113 0.592618 0.062 Uiso calc 1 . .
H H27B 0.631646 0.171074 0.600896 0.062 Uiso calc 1 . .
H H27C 0.624331 0.257290 0.618382 0.062 Uiso calc 1 . .
C C28 0.0753(8) 0.3567(4) 0.57053(9) 0.0431(12) Uani d 1 . .
C C29 0.2449(13) 0.0879(5) 0.53177(11) 0.0668(19) Uani d 1 . .
H H29A 0.264519 0.024798 0.538476 0.100 Uiso calc 1 . .
H H29B 0.220822 0.080823 0.515726 0.100 Uiso calc 1 . .
H H29C 0.129351 0.119089 0.538726 0.100 Uiso calc 1 . .
C C30 0.6189(14) 0.0987(6) 0.52549(12) 0.077(2) Uani d 1 . .
H H30A 0.738613 0.138208 0.527568 0.115 Uiso calc 1 . .
H H30B 0.596667 0.088149 0.509515 0.115 Uiso calc 1 . .
H H30C 0.637947 0.037183 0.532961 0.115 Uiso calc 1 . .
O O4 0.000000 0.3097(5) 0.750000 0.091(2) Uani d 1 . .
H H4 0.117000 0.329434 0.749890 0.136 Uiso d 0.5 . .
C C31 0.000000 0.2096(7) 0.750000 0.071(3) Uani d 1 . .
H H31A 0.037080 0.186569 0.735310 0.085 Uiso d 0.5 C -1
H H31B -0.132740 0.186569 0.753770 0.085 Uiso d 0.5 C -1
H H31C 0.095660 0.186569 0.760920 0.085 Uiso d 0.5 C -1

loop_
_atom_site_aniso_label
_atom_site_aniso_U_11
_atom_site_aniso_U_22
_atom_site_aniso_U_33
_atom_site_aniso_U_12
_atom_site_aniso_U_13
_atom_site_aniso_U_23
F1 0.087(3) 0.0345(15) 0.0507(18) -0.0143(17) -0.0015(17) 0.0007(13)
O1 0.0282(17) 0.055(2) 0.0472(19) 0.0035(16) -0.0022(15) 0.0099(16)
O2 0.039(2) 0.106(4) 0.053(2) 0.011(2) -0.0054(19) 0.012(2)
O3 0.083(3) 0.071(3) 0.046(2) 0.005(3) -0.013(2) -0.009(2)
C1 0.053(3) 0.034(2) 0.045(3) 0.004(2) 0.000(2) 0.003(2)
C2 0.065(4) 0.050(3) 0.043(3) 0.015(3) -0.005(3) 0.005(2)
C3 0.041(3) 0.061(3) 0.040(3) 0.002(3) 0.000(2) -0.005(2)
C4 0.049(3) 0.043(3) 0.041(3) -0.002(2) 0.005(2) -0.002(2)
C5 0.041(3) 0.032(2) 0.041(3) 0.000(2) 0.007(2) 0.0018(19)
C6 0.076(4) 0.032(2) 0.045(3) 0.001(3) 0.003(3) 0.004(2)
C7 0.068(4) 0.028(2) 0.045(3) 0.004(2) 0.000(3) 0.005(2)
C8 0.033(3) 0.037(2) 0.042(3) 0.004(2) -0.002(2) 0.006(2)
C9 0.035(3) 0.029(2) 0.042(2) -0.0049(19) 0.002(2) 0.0055(19)
C10 0.038(3) 0.028(2) 0.042(2) -0.0011(19) 0.000(2) 0.0054(18)
C11 0.049(3) 0.035(2) 0.046(3) -0.004(2) 0.002(2) 0.005(2)
C12 0.048(3) 0.035(2) 0.043(3) -0.012(2) 0.000(2) 0.005(2)
C13 0.034(3) 0.036(2) 0.040(3) -0.003(2) -0.0015(19) 0.0046(19)
C14 0.029(2) 0.037(2) 0.041(2) -0.002(2) -0.0042(19) 0.006(2)
C15 0.040(3) 0.033(2) 0.050(3) -0.005(2) 0.001(2) 0.008(2)
C16 0.043(3) 0.043(3) 0.043(3) -0.005(2) 0.003(2) 0.012(2)
C17 0.035(3) 0.044(3) 0.044(3) 0.002(2) -0.002(2) 0.007(2)
C18 0.033(2) 0.038(2) 0.041(3) 0.002(2) 0.000(2) 0.005(2)
C19 0.046(3) 0.044(3) 0.043(3) 0.011(2) -0.002(2) 0.006(2)
C20 0.062(4) 0.048(3) 0.042(3) 0.009(3) 0.000(3) 0.003(2)
C21 0.062(4) 0.052(3) 0.039(3) 0.002(3) 0.004(3) 0.004(2)
C22 0.048(3) 0.057(3) 0.046(3) 0.009(3) -0.001(3) 0.007(2)
C23 0.099(6) 0.058(4) 0.056(4) -0.027(4) -0.001(4) -0.009(3)
C24 0.081(5) 0.053(3) 0.044(3) 0.019(3) 0.008(3) -0.004(3)
C25 0.037(3) 0.060(3) 0.045(3) -0.005(3) 0.005(2) 0.006(2)
C26 0.043(3) 0.074(4) 0.045(3) 0.013(3) 0.005(2) 0.005(3)
C27 0.031(2) 0.050(3) 0.043(3) 0.003(2) -0.004(2) 0.004(2)
C28 0.032(3) 0.053(3) 0.045(3) 0.007(2) -0.006(2) 0.009(2)
C29 0.082(5) 0.064(4) 0.054(4) -0.013(4) -0.007(3) -0.003(3)
C30 0.110(7) 0.069(4) 0.051(4) 0.035(4) 0.013(4) 0.003(3)
O4 0.110(7) 0.057(4) 0.106(6) 0.000 -0.019(5) 0.000
C31 0.069(6) 0.058(5) 0.084(7) 0.000 -0.001(5) 0.000

loop_
_atom_type_symbol
_atom_type_description
_atom_type_scat_dispersion_real
_atom_type_scat_dispersion_imag
_atom_type_scat_source
C C 0.0181 0.0091 'International Tables Vol C Tables 4.2.6.8 and 6.1.1.4'
H H 0.0000 0.0000 'International Tables Vol C Tables 4.2.6.8 and 6.1.1.4'
F F 0.0727 0.0534 'International Tables Vol C Tables 4.2.6.8 and 6.1.1.4'
O O 0.0492 0.0322 'International Tables Vol C Tables 4.2.6.8 and 6.1.1.4'

loop_
_geom_angle_atom_site_label_1
_geom_angle_atom_site_label_2
_geom_angle_atom_site_label_3
_geom_angle_site_symmetry_1
_geom_angle_site_symmetry_3
_geom_angle
_geom_angle_publ_flag
C28 O1 C14 . . 117.0(4) ?
C3 O3 H3A . . 110.1 ?
C3 O3 H3B . . 114.8 ?
H1A C1 H1B . . 107.9 ?
C2 C1 H1A . . 109.1 ?
C2 C1 H1B . . 109.1 ?
C2 C1 C10 . . 112.4(4) ?
C10 C1 H1A . . 109.1 ?
C10 C1 H1B . . 109.1 ?
C1 C2 H2A . . 109.3 ?
C1 C2 H2B . . 109.3 ?
H2A C2 H2B . . 108.0 ?
C3 C2 C1 . . 111.5(5) ?
C3 C2 H2A . . 109.3 ?
C3 C2 H2B . . 109.3 ?
O3 C3 C2 . . 110.1(5) ?
O3 C3 H3 . . 107.3 ?
O3 C3 C4 . . 111.4(4) ?
C2 C3 H3 . . 107.3 ?
C2 C3 C4 . . 113.2(5) ?
C4 C3 H3 . . 107.3 ?
C3 C4 C5 . . 108.6(4) ?
C23 C4 C3 . . 105.7(5) ?
C23 C4 C5 . . 108.3(4) ?
C24 C4 C3 . . 111.5(5) ?
C24 C4 C5 . . 115.1(5) ?
C24 C4 C23 . . 107.3(5) ?
C4 C5 H5 . . 105.0 ?
C4 C5 C10 . . 116.1(4) ?
C6 C5 C4 . . 114.6(4) ?
C6 C5 H5 . . 105.0 ?
C6 C5 C10 . . 110.0(4) ?
C10 C5 H5 . . 105.0 ?
C5 C6 H6A . . 109.5 ?
C5 C6 H6B . . 109.5 ?
H6A C6 H6B . . 108.1 ?
C7 C6 C5 . . 110.8(4) ?
C7 C6 H6A . . 109.5 ?
C7 C6 H6B . . 109.5 ?
C6 C7 H7A . . 108.8 ?
C6 C7 H7B . . 108.8 ?
C6 C7 C8 . . 113.9(4) ?
H7A C7 H7B . . 107.7 ?
C8 C7 H7A . . 108.8 ?
C8 C7 H7B . . 108.8 ?
C7 C8 C9 . . 108.1(4) ?
C7 C8 C14 . . 110.7(4) ?
C9 C8 C14 . . 110.6(4) ?
C26 C8 C7 . . 106.5(5) ?
C26 C8 C9 . . 111.1(4) ?
C26 C8 C14 . . 109.8(4) ?
C8 C9 H9 . . 100(3) ?
C8 C9 C10 . . 117.1(4) ?
C10 C9 H9 . . 102(3) ?
C11 C9 C8 . . 113.0(4) ?
C11 C9 H9 . . 110(3) ?
C11 C9 C10 . . 113.1(4) ?
C1 C10 C5 . . 107.1(4) ?
C1 C10 C9 . . 107.6(4) ?
C5 C10 C9 . . 105.8(4) ?
C25 C10 C1 . . 107.9(4) ?
C25 C10 C5 . . 114.6(4) ?
C25 C10 C9 . . 113.4(4) ?
C9 C11 H11A . . 108.8 ?
C9 C11 H11B . . 108.8 ?
H11A C11 H11B . . 107.7 ?
C12 C11 C9 . . 113.8(4) ?
C12 C11 H11A . . 108.8 ?
C12 C11 H11B . . 108.8 ?
F1 C12 C11 . . 107.7(4) ?
F1 C12 H12 . . 108.2 ?
F1 C12 C13 . . 109.9(4) ?
C11 C12 H12 . . 108.2 ?
C13 C12 C11 . . 114.5(4) ?
C13 C12 H12 . . 108.2 ?
C12 C13 C14 . . 105.8(4) ?
C12 C13 C18 . . 110.3(4) ?
C12 C13 C27 . . 110.1(4) ?
C14 C13 C18 . . 108.0(4) ?
C27 C13 C14 . . 112.5(4) ?
C27 C13 C18 . . 110.0(4) ?
O1 C14 C8 . . 103.1(4) ?
O1 C14 C13 . . 106.6(4) ?
O1 C14 C15 . . 104.9(4) ?
C13 C14 C8 . . 115.5(4) ?
C15 C14 C8 . . 116.8(4) ?
C15 C14 C13 . . 108.8(4) ?
C14 C15 H15A . . 109.7 ?
C14 C15 H15B . . 109.7 ?
C14 C15 C16 . . 109.9(4) ?
H15A C15 H15B . . 108.2 ?
C16 C15 H15A . . 109.7 ?
C16 C15 H15B . . 109.7 ?
C15 C16 H16A . . 109.5 ?
C15 C16 H16B . . 109.5 ?
C15 C16 C17 . . 110.5(4) ?
H16A C16 H16B . . 108.1 ?
C17 C16 H16A . . 109.5 ?
C17 C16 H16B . . 109.5 ?
C16 C17 C18 . . 109.8(4) ?
C22 C17 C16 . . 112.8(4) ?
C22 C17 C18 . . 112.9(4) ?
C28 C17 C16 . . 107.0(4) ?
C28 C17 C18 . . 102.9(4) ?
C28 C17 C22 . . 110.9(4) ?
C13 C18 H18 . . 106.9 ?
C17 C18 C13 . . 109.5(4) ?
C17 C18 H18 . . 106.9 ?
C19 C18 C13 . . 114.7(4) ?
C19 C18 C17 . . 111.6(4) ?
C19 C18 H18 . . 106.9 ?
C18 C19 H19A . . 108.6 ?
C18 C19 H19B . . 108.6 ?
H19A C19 H19B . . 107.5 ?
C20 C19 C18 . . 114.8(4) ?
C20 C19 H19A . . 108.6 ?
C20 C19 H19B . . 108.6 ?
C19 C20 C21 . . 108.0(5) ?
C19 C20 C29 . . 111.1(5) ?
C21 C20 C29 . . 111.0(5) ?
C30 C20 C19 . . 108.5(5) ?
C30 C20 C21 . . 108.9(5) ?
C30 C20 C29 . . 109.4(6) ?
C20 C21 H21A . . 109.1 ?
C20 C21 H21B . . 109.1 ?
H21A C21 H21B . . 107.9 ?
C22 C21 C20 . . 112.4(5) ?
C22 C21 H21A . . 109.1 ?
C22 C21 H21B . . 109.1 ?
C17 C22 H22A . . 108.8 ?
C17 C22 H22B . . 108.8 ?
C21 C22 C17 . . 113.6(5) ?
C21 C22 H22A . . 108.8 ?
C21 C22 H22B . . 108.8 ?
H22A C22 H22B . . 107.7 ?
C4 C23 H23A . . 109.5 ?
C4 C23 H23B . . 109.5 ?
C4 C23 H23C . . 109.5 ?
H23A C23 H23B . . 109.5 ?
H23A C23 H23C . . 109.5 ?
H23B C23 H23C . . 109.5 ?
C4 C24 H24A . . 109.5 ?
C4 C24 H24B . . 109.5 ?
C4 C24 H24C . . 109.5 ?
H24A C24 H24B . . 109.5 ?
H24A C24 H24C . . 109.5 ?
H24B C24 H24C . . 109.5 ?
C10 C25 H25A . . 109.5 ?
C10 C25 H25B . . 109.5 ?
C10 C25 H25C . . 109.5 ?
H25A C25 H25B . . 109.5 ?
H25A C25 H25C . . 109.5 ?
H25B C25 H25C . . 109.5 ?
C8 C26 H26A . . 109.5 ?
C8 C26 H26B . . 109.5 ?
C8 C26 H26C . . 109.5 ?
H26A C26 H26B . . 109.5 ?
H26A C26 H26C . . 109.5 ?
H26B C26 H26C . . 109.5 ?
C13 C27 H27A . . 109.5 ?
C13 C27 H27B . . 109.5 ?
C13 C27 H27C . . 109.5 ?
H27A C27 H27B . . 109.5 ?
H27A C27 H27C . . 109.5 ?
H27B C27 H27C . . 109.5 ?
O1 C28 C17 . . 113.6(4) ?
O2 C28 O1 . . 119.1(5) ?
O2 C28 C17 . . 127.2(5) ?
C20 C29 H29A . . 109.5 ?
C20 C29 H29B . . 109.5 ?
C20 C29 H29C . . 109.5 ?
H29A C29 H29B . . 109.5 ?
H29A C29 H29C . . 109.5 ?
H29B C29 H29C . . 109.5 ?
C20 C30 H30A . . 109.5 ?
C20 C30 H30B . . 109.5 ?
C20 C30 H30C . . 109.5 ?
H30A C30 H30B . . 109.5 ?
H30A C30 H30C . . 109.5 ?
H30B C30 H30C . . 109.5 ?
H4 O4 H4 . 4_556 141.1 ?
C31 O4 H4 . 4_556 109.459(11) ?
C31 O4 H4 . . 109.5 ?
O4 C31 H31A . . 109.5 ?
O4 C31 H31B . . 109.5 ?
O4 C31 H31C . . 109.5 ?
H31A C31 H31B . . 109.5 ?
H31A C31 H31C . . 109.5 ?
H31B C31 H31C . . 109.5 ?

loop_
_geom_bond_atom_site_label_1
_geom_bond_atom_site_label_2
_geom_bond_site_symmetry_2
_geom_bond_distance
_geom_bond_publ_flag
F1 C12 . 1.408(6) ?
O1 C14 . 1.487(6) ?
O1 C28 . 1.342(6) ?
O2 C28 . 1.206(7) ?
O3 H3A . 0.8206 ?
O3 H3B . 0.8272 ?
O3 C3 . 1.438(6) ?
C1 H1A . 0.9800 ?
C1 H1B . 0.9800 ?
C1 C2 . 1.531(7) ?
C1 C10 . 1.550(7) ?
C2 H2A . 0.9800 ?
C2 H2B . 0.9800 ?
C2 C3 . 1.517(8) ?
C3 H3 . 0.9900 ?
C3 C4 . 1.548(8) ?
C4 C5 . 1.552(7) ?
C4 C23 . 1.545(9) ?
C4 C24 . 1.536(9) ?
C5 H5 . 0.9900 ?
C5 C6 . 1.537(7) ?
C5 C10 . 1.562(6) ?
C6 H6A . 0.9800 ?
C6 H6B . 0.9800 ?
C6 C7 . 1.529(8) ?
C7 H7A . 0.9800 ?
C7 H7B . 0.9800 ?
C7 C8 . 1.546(7) ?
C8 C9 . 1.550(6) ?
C8 C14 . 1.616(7) ?
C8 C26 . 1.540(8) ?
C9 H9 . 1.04(6) ?
C9 C10 . 1.573(7) ?
C9 C11 . 1.533(7) ?
C10 C25 . 1.549(7) ?
C11 H11A . 0.9800 ?
C11 H11B . 0.9800 ?
C11 C12 . 1.520(7) ?
C12 H12 . 0.9900 ?
C12 C13 . 1.521(7) ?
C13 C14 . 1.574(7) ?
C13 C18 . 1.583(7) ?
C13 C27 . 1.560(7) ?
C14 C15 . 1.527(7) ?
C15 H15A . 0.9800 ?
C15 H15B . 0.9800 ?
C15 C16 . 1.541(7) ?
C16 H16A . 0.9800 ?
C16 H16B . 0.9800 ?
C16 C17 . 1.551(8) ?
C17 C18 . 1.559(7) ?
C17 C22 . 1.526(7) ?
C17 C28 . 1.502(7) ?
C18 H18 . 0.9900 ?
C18 C19 . 1.545(7) ?
C19 H19A . 0.9800 ?
C19 H19B . 0.9800 ?
C19 C20 . 1.535(7) ?
C20 C21 . 1.537(8) ?
C20 C29 . 1.545(10) ?
C20 C30 . 1.523(10) ?
C21 H21A . 0.9800 ?
C21 H21B . 0.9800 ?
C21 C22 . 1.514(8) ?
C22 H22A . 0.9800 ?
C22 H22B . 0.9800 ?
C23 H23A . 0.9700 ?
C23 H23B . 0.9700 ?
C23 H23C . 0.9700 ?
C24 H24A . 0.9700 ?
C24 H24B . 0.9700 ?
C24 H24C . 0.9700 ?
C25 H25A . 0.9700 ?
C25 H25B . 0.9700 ?
C25 H25C . 0.9700 ?
C26 H26A . 0.9700 ?
C26 H26B . 0.9700 ?
C26 H26C . 0.9700 ?
C27 H27A . 0.9700 ?
C27 H27B . 0.9700 ?
C27 H27C . 0.9700 ?
C29 H29A . 0.9700 ?
C29 H29B . 0.9700 ?
C29 H29C . 0.9700 ?
C30 H30A . 0.9700 ?
C30 H30B . 0.9700 ?
C30 H30C . 0.9700 ?
O4 H4 4_556 0.8199 ?
O4 H4 . 0.8200 ?
O4 C31 . 1.389(12) ?
C31 H31A . 0.9601 ?
C31 H31B . 0.9600 ?
C31 H31C . 0.9600 ?

loop_
_geom_hbond_atom_site_label_D
_geom_hbond_atom_site_label_H
_geom_hbond_atom_site_label_A
_geom_hbond_site_symmetry_A
_geom_hbond_distance_DH
_geom_hbond_distance_HA
_geom_hbond_distance_DA
_geom_hbond_angle_DHA
_geom_hbond_publ_flag
O3 H3A O3 4_656 0.82 2.12 2.784(10) 138.0 yes
O3 H3B O4 1_655 0.83 1.94 2.695(6) 151.7 yes
O4 H4 O3 4_656 0.82 1.96 2.695(6) 149.2 yes

loop_
_geom_torsion_atom_site_label_1
_geom_torsion_atom_site_label_2
_geom_torsion_atom_site_label_3
_geom_torsion_atom_site_label_4
_geom_torsion_site_symmetry_1
_geom_torsion_site_symmetry_2
_geom_torsion_site_symmetry_3
_geom_torsion_site_symmetry_4
_geom_torsion
_geom_torsion_publ_flag
F1 C12 C13 C14 . . . . 173.2(4) ?
F1 C12 C13 C18 . . . . 56.6(5) ?
F1 C12 C13 C27 . . . . -65.0(6) ?
O1 C14 C15 C16 . . . . -62.3(5) ?
O3 C3 C4 C5 . . . . -176.6(5) ?
O3 C3 C4 C23 . . . . 67.5(6) ?
O3 C3 C4 C24 . . . . -48.8(7) ?
C1 C2 C3 O3 . . . . -178.4(5) ?
C1 C2 C3 C4 . . . . 56.1(6) ?
C2 C1 C10 C5 . . . . 55.1(6) ?
C2 C1 C10 C9 . . . . 168.5(5) ?
C2 C1 C10 C25 . . . . -68.7(6) ?
C2 C3 C4 C5 . . . . -51.8(6) ?
C2 C3 C4 C23 . . . . -167.7(5) ?
C2 C3 C4 C24 . . . . 76.0(6) ?
C3 C4 C5 C6 . . . . -177.3(5) ?
C3 C4 C5 C10 . . . . 52.7(6) ?
C4 C5 C6 C7 . . . . 164.8(5) ?
C4 C5 C10 C1 . . . . -54.3(6) ?
C4 C5 C10 C9 . . . . -168.9(4) ?
C4 C5 C10 C25 . . . . 65.3(6) ?
C5 C6 C7 C8 . . . . 57.5(7) ?
C6 C5 C10 C1 . . . . 173.5(4) ?
C6 C5 C10 C9 . . . . 58.9(5) ?
C6 C5 C10 C25 . . . . -66.8(5) ?
C6 C7 C8 C9 . . . . -49.6(6) ?
C6 C7 C8 C14 . . . . -170.8(5) ?
C6 C7 C8 C26 . . . . 69.9(6) ?
C7 C8 C9 C10 . . . . 51.1(6) ?
C7 C8 C9 C11 . . . . -174.9(5) ?
C7 C8 C14 O1 . . . . -107.5(4) ?
C7 C8 C14 C13 . . . . 136.6(4) ?
C7 C8 C14 C15 . . . . 6.8(6) ?
C8 C9 C10 C1 . . . . -170.5(4) ?
C8 C9 C10 C5 . . . . -56.2(5) ?
C8 C9 C10 C25 . . . . 70.2(5) ?
C8 C9 C11 C12 . . . . 30.9(7) ?
C8 C14 C15 C16 . . . . -175.6(4) ?
C9 C8 C14 O1 . . . . 132.7(4) ?
C9 C8 C14 C13 . . . . 16.9(6) ?
C9 C8 C14 C15 . . . . -112.9(5) ?
C9 C11 C12 F1 . . . . 153.5(4) ?
C9 C11 C12 C13 . . . . 30.9(7) ?
C10 C1 C2 C3 . . . . -58.2(7) ?
C10 C5 C6 C7 . . . . -62.2(6) ?
C10 C9 C11 C12 . . . . 166.9(4) ?
C11 C9 C10 C1 . . . . 55.5(6) ?
C11 C9 C10 C5 . . . . 169.8(4) ?
C11 C9 C10 C25 . . . . -63.8(6) ?
C11 C12 C13 C14 . . . . -65.5(5) ?
C11 C12 C13 C18 . . . . 178.0(4) ?
C11 C12 C13 C27 . . . . 56.3(6) ?
C12 C13 C14 O1 . . . . -74.9(4) ?
C12 C13 C14 C8 . . . . 38.9(5) ?
C12 C13 C14 C15 . . . . 172.4(4) ?
C12 C13 C18 C17 . . . . 132.5(5) ?
C12 C13 C18 C19 . . . . -101.2(5) ?
C13 C14 C15 C16 . . . . 51.5(5) ?
C13 C18 C19 C20 . . . . -175.6(5) ?
C14 O1 C28 O2 . . . . -173.5(5) ?
C14 O1 C28 C17 . . . . 9.8(6) ?
C14 C8 C9 C10 . . . . 172.4(4) ?
C14 C8 C9 C11 . . . . -53.6(5) ?
C14 C13 C18 C17 . . . . 17.3(5) ?
C14 C13 C18 C19 . . . . 143.7(4) ?
C14 C15 C16 C17 . . . . 13.8(6) ?
C15 C16 C17 C18 . . . . -65.6(5) ?
C15 C16 C17 C22 . . . . 167.5(4) ?
C15 C16 C17 C28 . . . . 45.3(5) ?
C16 C17 C18 C13 . . . . 46.3(6) ?
C16 C17 C18 C19 . . . . -81.8(5) ?
C16 C17 C22 C21 . . . . 76.2(6) ?
C16 C17 C28 O1 . . . . -60.8(6) ?
C16 C17 C28 O2 . . . . 122.8(6) ?
C17 C18 C19 C20 . . . . -50.4(6) ?
C18 C13 C14 O1 . . . . 43.2(5) ?
C18 C13 C14 C8 . . . . 157.0(4) ?
C18 C13 C14 C15 . . . . -69.5(5) ?
C18 C17 C22 C21 . . . . -48.9(7) ?
C18 C17 C28 O1 . . . . 54.9(6) ?
C18 C17 C28 O2 . . . . -121.5(7) ?
C18 C19 C20 C21 . . . . 55.7(7) ?
C18 C19 C20 C29 . . . . -66.2(6) ?
C18 C19 C20 C30 . . . . 173.5(5) ?
C19 C20 C21 C22 . . . . -57.5(7) ?
C20 C21 C22 C17 . . . . 56.2(7) ?
C22 C17 C18 C13 . . . . 173.1(4) ?
C22 C17 C18 C19 . . . . 45.0(6) ?
C22 C17 C28 O1 . . . . 175.8(5) ?
C22 C17 C28 O2 . . . . -0.6(9) ?
C23 C4 C5 C6 . . . . -63.0(7) ?
C23 C4 C5 C10 . . . . 167.0(5) ?
C24 C4 C5 C6 . . . . 57.0(6) ?
C24 C4 C5 C10 . . . . -73.0(6) ?
C26 C8 C9 C10 . . . . -65.4(6) ?
C26 C8 C9 C11 . . . . 68.6(6) ?
C26 C8 C14 O1 . . . . 9.7(5) ?
C26 C8 C14 C13 . . . . -106.1(5) ?
C26 C8 C14 C15 . . . . 124.1(5) ?
C27 C13 C14 O1 . . . . 164.8(4) ?
C27 C13 C14 C8 . . . . -81.3(5) ?
C27 C13 C14 C15 . . . . 52.2(5) ?
C27 C13 C18 C17 . . . . -105.9(5) ?
C27 C13 C18 C19 . . . . 20.5(6) ?
C28 O1 C14 C8 . . . . 174.9(4) ?
C28 O1 C14 C13 . . . . -63.0(5) ?
C28 O1 C14 C15 . . . . 52.3(5) ?
C28 C17 C18 C13 . . . . -67.4(5) ?
C28 C17 C18 C19 . . . . 164.6(4) ?
C28 C17 C22 C21 . . . . -163.7(5) ?
C29 C20 C21 C22 . . . . 64.5(6) ?
C30 C20 C21 C22 . . . . -175.0(6) ?

loop_
_twin_individual_id
_twin_individual_mass_fraction_refined
1 0.5(5)
2 0.5(5)
